data_7123617
loop_
_publ_author_name
'Zheng, Qixuan'
'Rood, Samantha L.'
'Unruh, Daniel K.'
'Hutchins, Kristin M.'

_publ_section_title
;
 Unique supramolecular complex of diclofenac: structural robustness,
 crystal-to-crystal solvent exchange, and mechanochemical synthesis
;
_journal_name_full 'Chemical Communications'
_journal_paper_doi 10.1039/C9CC03946E
_journal_year 2019
_chemical_formula_sum 'C24 H19 Cl2 N5 O2'
_chemical_formula_weight 480.34
_space_group_IT_number 15
_space_group_name_Hall '-C 2yc'
_space_group_name_H-M_alt 'C 1 2/c 1'
_symmetry_cell_setting monoclinic
_symmetry_Int_Tables_number 15
_symmetry_space_group_name_Hall '-C 2yc'
_symmetry_space_group_name_H-M 'C 1 2/c 1'
_atom_sites_solution_hydrogens mixed
_atom_sites_solution_primary dual
_atom_sites_solution_secondary difmap
_audit_creation_date 2019-04-29T15:13:11-00:00
_audit_creation_method 'WinGX routine CIF_UPDATE'
_audit_update_record
;
2019-05-03 deposited with the CCDC.    2019-06-07 downloaded from the CCDC.
;
_cell_angle_alpha 90
_cell_angle_beta 94.220(4)
_cell_angle_gamma 90
_cell_formula_units_Z 8
_cell_length_a 29.7548(10)
_cell_length_b 4.76130(10)
_cell_length_c 34.8524(7)
_cell_measurement_reflns_used 12189
_cell_measurement_temperature 297(2)
_cell_measurement_theta_max 77.176
_cell_measurement_theta_min 2.954
_cell_volume 4924.2(2)
_computing_cell_refinement 'CrysAlisPro 1.171.40.48a (Rigaku OD, 2019)'
_computing_data_collection 'CrysAlisPro 1.171.40.48a (Rigaku OD, 2019)'
_computing_data_reduction 'CrysAlisPro 1.171.40.48a (Rigaku OD, 2019)'
_computing_structure_refinement 'SHELXL-2018/3 (Sheldrick, 2018)'
_computing_structure_solution 'SHELXT 2014/5 (Sheldrick, 2014)'
_diffrn_ambient_environment air
_diffrn_ambient_temperature 297(2)
_diffrn_detector 'CCD plate'
_diffrn_detector_area_resol_mean 10
_diffrn_detector_type HyPix
_diffrn_measured_fraction_theta_full 0.984
_diffrn_measured_fraction_theta_max 0.963
_diffrn_measurement_device 'four-circle diffractometer'
_diffrn_measurement_device_type 'XtaLAB Synergy, Dualflex, HyPix'
_diffrn_measurement_method '\w scans'
_diffrn_orient_matrix_type 'CrysAlisPro convention (1999,Acta A55,543-557)'
_diffrn_orient_matrix_UB_11 -0.0387875
_diffrn_orient_matrix_UB_12 -0.1120986
_diffrn_orient_matrix_UB_13 0.0226357
_diffrn_orient_matrix_UB_21 -0.0226219
_diffrn_orient_matrix_UB_22 -0.1256914
_diffrn_orient_matrix_UB_23 -0.0373296
_diffrn_orient_matrix_UB_31 0.0260835
_diffrn_orient_matrix_UB_32 -0.2762509
_diffrn_orient_matrix_UB_33 0.0077957
_diffrn_radiation_monochromator mirror
_diffrn_radiation_probe x-ray
_diffrn_radiation_type CuK\a
_diffrn_radiation_wavelength 1.54178
_diffrn_reflns_av_R_equivalents 0.0421
_diffrn_reflns_av_unetI/netI 0.0574
_diffrn_reflns_Laue_measured_fraction_full 0.984
_diffrn_reflns_Laue_measured_fraction_max 0.963
_diffrn_reflns_limit_h_max 37
_diffrn_reflns_limit_h_min -35
_diffrn_reflns_limit_k_max 5
_diffrn_reflns_limit_k_min -6
_diffrn_reflns_limit_l_max 44
_diffrn_reflns_limit_l_min -43
_diffrn_reflns_number 24081
_diffrn_reflns_point_group_measured_fraction_full 0.984
_diffrn_reflns_point_group_measured_fraction_max 0.963
_diffrn_reflns_theta_full 67.679
_diffrn_reflns_theta_max 77.22
_diffrn_reflns_theta_min 2.978
_diffrn_source 'micro-focus sealed X-ray tube'
_diffrn_source_type 'PhotonJet (Cu) X-ray Source'
_exptl_absorpt_coefficient_mu 2.619
_exptl_absorpt_correction_T_max 1
_exptl_absorpt_correction_T_min 0.038
_exptl_absorpt_correction_type gaussian
_exptl_absorpt_process_details
;
        CrysAlisPro 1.171.40.48a (Rigaku Oxford Diffraction, 2019)
Numerical absorption correction based on gaussian integration over
                        a multifaceted crystal model
        Empirical absorption correction using spherical harmonics,
 implemented in SCALE3 ABSPACK scaling algorithm.
;
_exptl_crystal_colour 'clear orange'
_exptl_crystal_density_diffrn 1.296
_exptl_crystal_description needle
_exptl_crystal_F_000 1984
_exptl_crystal_size_max 0.375
_exptl_crystal_size_mid 0.032
_exptl_crystal_size_min 0.017
_refine_diff_density_max 0.473
_refine_diff_density_min -0.411
_refine_diff_density_rms 0.048
_refine_ls_extinction_method none
_refine_ls_goodness_of_fit_ref 1.082
_refine_ls_hydrogen_treatment mixed
_refine_ls_matrix_type full
_refine_ls_number_parameters 382
_refine_ls_number_reflns 4986
_refine_ls_number_restraints 301
_refine_ls_restrained_S_all 1.093
_refine_ls_R_factor_all 0.0614
_refine_ls_R_factor_gt 0.0524
_refine_ls_shift/su_max 0.001
_refine_ls_shift/su_mean 0
_refine_ls_structure_factor_coef Fsqd
_refine_ls_weighting_details 'w=1/[\s^2^(Fo^2^)+(0.0994P)^2^+2.0998P] where P=(Fo^2^+2Fc^2^)/3'
_refine_ls_weighting_scheme calc
_refine_ls_wR_factor_gt 0.159
_refine_ls_wR_factor_ref 0.1695
_reflns_Friedel_coverage 0
_reflns_number_gt 4029
_reflns_number_total 4986
_reflns_threshold_expression 'I > 2\s(I)'
_cod_data_source_file c9cc03946e2.cif
_cod_data_source_block diclofenac4-4'-APrt
_cod_original_sg_symbol_H-M 'C 2/c'
_cod_database_code 7123617
_shelx_estimated_absorpt_t_min 0.44
_shelx_estimated_absorpt_t_max 0.957
_platon_squeeze_void_probe_radius 1.20
_shelx_shelxl_version_number 2018/3

loop_
_symmetry_equiv_pos_as_xyz
'x, y, z'
'-x, y, -z+1/2'
'x+1/2, y+1/2, z'
'-x+1/2, y+1/2, -z+1/2'
'-x, -y, -z'
'x, -y, z-1/2'
'-x+1/2, -y+1/2, -z'
'x+1/2, -y+1/2, z-1/2'

loop_
_atom_site_label
_atom_site_type_symbol
_atom_site_fract_x
_atom_site_fract_y
_atom_site_fract_z
_atom_site_U_iso_or_equiv
_atom_site_adp_type
_atom_site_occupancy
_atom_site_site_symmetry_order
_atom_site_calc_flag
_atom_site_refinement_flags_posn
_atom_site_refinement_flags_adp
_atom_site_refinement_flags_occupancy
_atom_site_disorder_assembly
_atom_site_disorder_group
Cl1 Cl 0.32228(2) 0.59678(18) 0.62610(2) 0.0792(2) Uani 1 1 d . . . . .
Cl2 Cl 0.40126(2) 1.22264(14) 0.74229(2) 0.0760(2) Uani 1 1 d . . . . .
O1 O 0.45516(6) 1.0491(4) 0.54889(5) 0.0698(5) Uani 1 1 d . . . . .
H1 H 0.44295 0.959428 0.530926 0.105 Uiso 1 1 calc R U . . .
O2 O 0.38733(6) 1.0217(5) 0.57120(5) 0.0858(6) Uani 1 1 d . . . . .
N1 N 0.39071(6) 1.0012(5) 0.65999(6) 0.0591(5) Uani 1 1 d . . . . .
H1A H 0.3786(9) 1.015(6) 0.6373(9) 0.071 Uiso 1 1 d . U . . .
N3A N 0.38536(10) 0.0701(6) 0.41443(8) 0.0512(7) Uani 0.803(8) 1 d D U P A 1
N4A N 0.34635(10) -0.0392(7) 0.41739(8) 0.0523(7) Uani 0.803(8) 1 d D U P A 1
N2A N 0.42764(14) 0.6881(8) 0.49491(9) 0.0565(9) Uani 0.803(8) 1 d G U P A 1
C15A C 0.45517(12) 0.6019(9) 0.46660(12) 0.0707(13) Uani 0.803(8) 1 d G U P A 1
H15A H 0.483397 0.68323 0.46505 0.085 Uiso 0.803(8) 1 calc R U P A 1
C16A C 0.44051(12) 0.3941(9) 0.44059(11) 0.0599(10) Uani 0.803(8) 1 d G U P A 1
H16A H 0.458925 0.336457 0.421649 0.072 Uiso 0.803(8) 1 calc R U P A 1
C17A C 0.39832(11) 0.2726(7) 0.44290(9) 0.0482(8) Uani 0.803(8) 1 d DG U P A 1
C18A C 0.37079(10) 0.3588(7) 0.47122(10) 0.0596(9) Uani 0.803(8) 1 d G U P A 1
H18A H 0.342565 0.277505 0.472761 0.072 Uiso 0.803(8) 1 calc R U P A 1
C19A C 0.38545(13) 0.5666(8) 0.49722(9) 0.0593(10) Uani 0.803(8) 1 d G U P A 1
H19A H 0.367037 0.624279 0.516163 0.071 Uiso 0.803(8) 1 calc R U P A 1
C20A C 0.33304(11) -0.2391(6) 0.38899(8) 0.0501(7) Uani 0.803(8) 1 d DG U P A 1
C21A C 0.29299(10) -0.3820(8) 0.39330(8) 0.0588(9) Uani 0.803(8) 1 d G U P A 1
H21A H 0.27646 -0.345 0.414359 0.071 Uiso 0.803(8) 1 calc R U P A 1
C22A C 0.27765(10) -0.5803(8) 0.36614(11) 0.0667(10) Uani 0.803(8) 1 d G U P A 1
H22A H 0.250852 -0.675901 0.369022 0.08 Uiso 0.803(8) 1 calc R U P A 1
N5A N 0.30236(13) -0.6356(8) 0.33466(10) 0.0633(9) Uani 0.803(8) 1 d G U P A 1
C23A C 0.34241(13) -0.4927(9) 0.33035(9) 0.0668(11) Uani 0.803(8) 1 d G U P A 1
H23A H 0.358939 -0.529773 0.309288 0.08 Uiso 0.803(8) 1 calc R U P A 1
C24A C 0.35775(11) -0.2945(8) 0.35751(10) 0.0623(9) Uani 0.803(8) 1 d G U P A 1
H24A H 0.384548 -0.198869 0.354624 0.075 Uiso 0.803(8) 1 calc R U P A 1
N3B N 0.3570(5) 0.041(3) 0.4255(4) 0.062(2) Uani 0.197(8) 1 d D U P A 2
N4B N 0.3751(5) -0.003(3) 0.4051(5) 0.064(2) Uani 0.197(8) 1 d D U P A 2
N2B N 0.4245(5) 0.645(3) 0.5018(3) 0.045(2) Uani 0.197(8) 1 d G U P A 2
C15B C 0.4462(4) 0.582(3) 0.4689(4) 0.031(2) Uani 0.197(8) 1 d G U P A 2
H15B H 0.473577 0.667155 0.464723 0.037 Uiso 0.197(8) 1 calc R U P A 2
C16B C 0.4269(4) 0.393(3) 0.4422(4) 0.044(2) Uani 0.197(8) 1 d G U P A 2
H16B H 0.441421 0.350783 0.420118 0.053 Uiso 0.197(8) 1 calc R U P A 2
C17B C 0.3860(4) 0.266(3) 0.4484(4) 0.054(3) Uani 0.197(8) 1 d DG U P A 2
C18B C 0.3643(4) 0.329(3) 0.4813(4) 0.060(3) Uani 0.197(8) 1 d G U P A 2
H18B H 0.336936 0.244729 0.485451 0.072 Uiso 0.197(8) 1 calc R U P A 2
C19B C 0.3836(5) 0.519(3) 0.5080(4) 0.057(3) Uani 0.197(8) 1 d G U P A 2
H19B H 0.369092 0.561101 0.530057 0.068 Uiso 0.197(8) 1 calc R U P A 2
C20B C 0.3454(5) -0.227(3) 0.3829(5) 0.065(3) Uani 0.197(8) 1 d DG U P A 2
C21B C 0.3037(5) -0.309(3) 0.3946(4) 0.067(3) Uani 0.197(8) 1 d G U P A 2
H21B H 0.29245 -0.22618 0.416125 0.08 Uiso 0.197(8) 1 calc R U P A 2
C22B C 0.2787(4) -0.513(3) 0.3741(5) 0.068(3) Uani 0.197(8) 1 d G U P A 2
H22B H 0.250786 -0.567538 0.381917 0.081 Uiso 0.197(8) 1 calc R U P A 2
N5B N 0.2955(5) -0.636(3) 0.3419(4) 0.064(3) Uani 0.197(8) 1 d G U P A 2
C23B C 0.3372(6) -0.555(3) 0.3302(4) 0.063(3) Uani 0.197(8) 1 d G U P A 2
H23B H 0.348418 -0.637033 0.308722 0.075 Uiso 0.197(8) 1 calc R U P A 2
C24B C 0.3622(4) -0.350(3) 0.3507(5) 0.068(3) Uani 0.197(8) 1 d G U P A 2
H24B H 0.390082 -0.295674 0.342929 0.082 Uiso 0.197(8) 1 calc R U P A 2
C1 C 0.32519(7) 0.7194(5) 0.67315(7) 0.0569(5) Uani 1 1 d . . . . .
C2 C 0.36003(6) 0.9019(5) 0.68549(6) 0.0529(5) Uani 1 1 d . . . . .
C3 C 0.36038(7) 0.9922(5) 0.72373(6) 0.0541(5) Uani 1 1 d . . . . .
C4 C 0.32796(8) 0.9053(5) 0.74782(7) 0.0604(5) Uani 1 1 d . . . . .
H4 H 0.329016 0.968477 0.773121 0.073 Uiso 1 1 calc R U . . .
C5 C 0.29439(8) 0.7262(5) 0.73427(8) 0.0658(6) Uani 1 1 d . . . . .
H5 H 0.272807 0.667306 0.750502 0.079 Uiso 1 1 calc R U . . .
C6 C 0.29242(8) 0.6338(6) 0.69711(8) 0.0651(6) Uani 1 1 d . . . . .
H6 H 0.26934 0.514516 0.687892 0.078 Uiso 1 1 calc R U . . .
C7 C 0.43754(6) 0.9528(4) 0.66379(6) 0.0490(4) Uani 1 1 d . . . . .
C8 C 0.46480(7) 1.0882(4) 0.63824(6) 0.0494(4) Uani 1 1 d . . . . .
C9 C 0.51073(7) 1.0318(6) 0.64123(7) 0.0631(6) Uani 1 1 d . . . . .
H9 H 0.529067 1.118922 0.624309 0.076 Uiso 1 1 calc R U . . .
C10 C 0.52976(8) 0.8516(7) 0.66839(9) 0.0770(7) Uani 1 1 d . . . . .
H10 H 0.560608 0.817189 0.669756 0.092 Uiso 1 1 calc R U . . .
C11 C 0.50310(9) 0.7216(7) 0.69365(9) 0.0757(7) Uani 1 1 d . . . . .
H11 H 0.515906 0.600096 0.71227 0.091 Uiso 1 1 calc R U . . .
C12 C 0.45718(8) 0.7719(5) 0.69131(7) 0.0624(5) Uani 1 1 d . . . . .
H12 H 0.439269 0.683172 0.708426 0.075 Uiso 1 1 calc R U . . .
C13 C 0.44475(8) 1.2817(5) 0.60736(6) 0.0564(5) Uani 1 1 d . . . . .
H13A H 0.467814 1.406606 0.598922 0.068 Uiso 1 1 calc R U . . .
H13B H 0.421235 1.395063 0.617447 0.068 Uiso 1 1 calc R U . . .
C14 C 0.42535(8) 1.1080(5) 0.57386(6) 0.0572(5) Uani 1 1 d . . . . .

loop_
_atom_site_aniso_label
_atom_site_aniso_U_11
_atom_site_aniso_U_22
_atom_site_aniso_U_33
_atom_site_aniso_U_23
_atom_site_aniso_U_13
_atom_site_aniso_U_12
Cl1 0.0639(3) 0.1095(5) 0.0646(4) -0.0097(3) 0.0070(3) -0.0105(3)
Cl2 0.0838(4) 0.0710(4) 0.0745(4) -0.0053(3) 0.0161(3) -0.0207(3)
O1 0.0685(9) 0.0876(12) 0.0555(9) -0.0202(8) 0.0190(7) -0.0223(9)
O2 0.0655(10) 0.1313(17) 0.0617(10) -0.0161(11) 0.0133(8) -0.0303(11)
N1 0.0465(9) 0.0794(12) 0.0525(10) 0.0177(9) 0.0119(7) -0.0024(8)
N3A 0.0451(14) 0.0552(15) 0.0539(15) -0.0088(10) 0.0069(10) -0.0120(10)
N4A 0.0462(14) 0.0560(15) 0.0550(14) -0.0107(10) 0.0065(10) -0.0146(10)
N2A 0.0663(16) 0.0578(17) 0.0453(16) 0.0056(13) 0.0035(13) -0.0140(12)
C15A 0.062(2) 0.080(3) 0.071(2) -0.0109(19) 0.0119(17) -0.0224(19)
C16A 0.046(2) 0.0712(19) 0.0644(18) -0.0106(14) 0.0137(14) -0.0089(16)
C17A 0.0446(18) 0.0513(14) 0.0493(14) 0.0000(11) 0.0071(11) -0.0057(12)
C18A 0.0586(16) 0.0687(19) 0.053(2) -0.0006(16) 0.0173(14) -0.0198(13)
C19A 0.0718(18) 0.066(2) 0.0416(18) 0.0019(15) 0.0151(15) -0.0130(15)
C20A 0.0479(16) 0.0515(15) 0.0510(15) -0.0012(11) 0.0038(11) -0.0035(12)
C21A 0.0534(16) 0.060(2) 0.0630(17) -0.0155(14) 0.0054(13) -0.0157(14)
C22A 0.0662(18) 0.067(2) 0.067(2) -0.0242(16) 0.0047(15) -0.0076(14)
N5A 0.070(2) 0.0653(17) 0.0549(16) -0.0096(13) 0.0059(12) -0.0046(14)
C23A 0.077(2) 0.059(2) 0.0648(19) -0.0112(17) 0.0071(17) -0.0160(19)
C24A 0.0694(18) 0.061(2) 0.0570(19) -0.0113(15) 0.0111(14) -0.0106(15)
N3B 0.054(4) 0.061(4) 0.071(4) -0.002(3) -0.001(3) -0.016(3)
N4B 0.056(4) 0.064(4) 0.070(4) -0.007(3) -0.001(4) -0.016(3)
N2B 0.062(4) 0.040(4) 0.034(4) 0.003(4) 0.018(3) -0.011(4)
C15B 0.019(3) 0.036(4) 0.039(4) 0.001(3) 0.013(3) -0.011(3)
C16B 0.034(5) 0.055(5) 0.046(5) -0.013(4) 0.012(4) 0.005(4)
C17B 0.043(5) 0.059(4) 0.059(5) 0.001(3) -0.001(4) -0.016(4)
C18B 0.065(6) 0.074(6) 0.043(6) 0.017(4) 0.009(4) -0.024(5)
C19B 0.057(5) 0.069(6) 0.044(6) 0.020(4) 0.003(4) -0.008(4)
C20B 0.061(5) 0.053(5) 0.078(5) 0.001(4) -0.014(4) -0.017(4)
C21B 0.072(6) 0.046(6) 0.079(6) -0.007(4) -0.012(5) -0.023(4)
C22B 0.066(5) 0.048(6) 0.085(7) -0.009(5) -0.016(4) -0.030(5)
N5B 0.059(5) 0.055(5) 0.076(6) 0.002(4) -0.013(5) -0.024(4)
C23B 0.064(5) 0.049(6) 0.072(6) 0.011(4) -0.012(4) -0.046(5)
C24B 0.073(6) 0.047(6) 0.082(6) -0.010(4) -0.014(5) -0.023(5)
C1 0.0460(10) 0.0664(13) 0.0589(12) 0.0040(10) 0.0079(8) 0.0024(9)
C2 0.0438(9) 0.0595(12) 0.0568(12) 0.0148(9) 0.0128(8) 0.0034(8)
C3 0.0554(11) 0.0493(11) 0.0586(12) 0.0080(9) 0.0108(9) 0.0004(8)
C4 0.0657(12) 0.0594(12) 0.0586(13) 0.0098(10) 0.0211(10) 0.0075(10)
C5 0.0564(12) 0.0684(14) 0.0761(16) 0.0119(11) 0.0285(11) -0.0007(10)
C6 0.0498(11) 0.0732(15) 0.0736(15) 0.0062(12) 0.0138(10) -0.0065(10)
C7 0.0458(9) 0.0538(11) 0.0484(11) -0.0030(8) 0.0093(8) -0.0064(8)
C8 0.0515(10) 0.0528(10) 0.0451(10) -0.0122(8) 0.0111(8) -0.0107(8)
C9 0.0505(11) 0.0772(15) 0.0633(13) -0.0114(11) 0.0162(9) -0.0148(10)
C10 0.0458(11) 0.103(2) 0.0826(18) -0.0079(15) 0.0099(11) 0.0012(12)
C11 0.0631(14) 0.0887(18) 0.0746(17) 0.0083(14) 0.0003(12) 0.0123(13)
C12 0.0564(12) 0.0703(14) 0.0614(13) 0.0095(11) 0.0102(10) -0.0001(10)
C13 0.0661(12) 0.0544(11) 0.0510(11) -0.0021(9) 0.0186(9) -0.0107(9)
C14 0.0626(12) 0.0664(13) 0.0440(11) 0.0040(9) 0.0126(9) -0.0099(10)

loop_
_atom_type_symbol
_atom_type_description
_atom_type_scat_dispersion_real
_atom_type_scat_dispersion_imag
_atom_type_scat_source
C C 0.0181 0.0091 'International Tables Vol C Tables 4.2.6.8 and 6.1.1.4'
H H 0 0 'International Tables Vol C Tables 4.2.6.8 and 6.1.1.4'
N N 0.0311 0.018 'International Tables Vol C Tables 4.2.6.8 and 6.1.1.4'
Cl Cl 0.3639 0.7018 'International Tables Vol C Tables 4.2.6.8 and 6.1.1.4'
O O 0.0492 0.0322 'International Tables Vol C Tables 4.2.6.8 and 6.1.1.4'

loop_
_exptl_crystal_face_index_h
_exptl_crystal_face_index_k
_exptl_crystal_face_index_l
_exptl_crystal_face_perp_dist
1 0 1 0.0135
-8 -2 16 0.1138
-1 0 1 0.0095
1 0 -1 0.019
-1 1 1 0.1706
1 -1 -1 0.1957
-1 0 -1 0.003

loop_
_geom_angle_atom_site_label_1
_geom_angle_atom_site_label_2
_geom_angle_atom_site_label_3
_geom_angle
C14 O1 H1 109.5
C2 N1 C7 124.80(18)
C2 N1 H1A 112(2)
C7 N1 H1A 116.7(19)
N4A N3A C17A 114.9(3)
N3A N4A C20A 115.2(3)
C15A N2A C19A 120
C16A C15A N2A 120
C16A C15A H15A 120
N2A C15A H15A 120
C15A C16A C17A 120
C15A C16A H16A 120
C17A C16A H16A 120
C16A C17A C18A 120
C16A C17A N3A 116.3(2)
C18A C17A N3A 123.7(2)
C19A C18A C17A 120
C19A C18A H18A 120
C17A C18A H18A 120
C18A C19A N2A 120
C18A C19A H19A 120
N2A C19A H19A 120
C21A C20A C24A 120
C21A C20A N4A 117.0(2)
C24A C20A N4A 123.0(2)
C22A C21A C20A 120
C22A C21A H21A 120
C20A C21A H21A 120
C21A C22A N5A 120
C21A C22A H22A 120
N5A C22A H22A 120
C23A N5A C22A 120
N5A C23A C24A 120
N5A C23A H23A 120
C24A C23A H23A 120
C23A C24A C20A 120
C23A C24A H24A 120
C20A C24A H24A 120
N4B N3B C17B 102.1(18)
N4B N3B C20B 50.9(15)
C17B N3B C20B 153.0(12)
N3B N4B C20B 100.8(19)
C15B N2B C19B 120
C16B C15B N2B 120
C16B C15B H15B 120
N2B C15B H15B 120
C17B C16B C15B 120
C17B C16B H16B 120
C15B C16B H16B 120
C16B C17B C18B 120
C16B C17B N3B 132.7(10)
C18B C17B N3B 107.3(10)
C19B C18B C17B 120
C19B C18B H18B 120
C17B C18B H18B 120
C18B C19B N2B 120
C18B C19B H19B 120
N2B C19B H19B 120
C21B C20B C24B 120
C21B C20B N4B 122.2(12)
C24B C20B N4B 117.7(12)
C21B C20B N3B 94.0(9)
C24B C20B N3B 145.9(9)
N4B C20B N3B 28.2(8)
C22B C21B C20B 120
C22B C21B H21B 120
C20B C21B H21B 120
N5B C22B C21B 120
N5B C22B H22B 120
C21B C22B H22B 120
C22B N5B C23B 120
C24B C23B N5B 120
C24B C23B H23B 120
N5B C23B H23B 120
C23B C24B C20B 120
C23B C24B H24B 120
C20B C24B H24B 120
C6 C1 C2 122.3(2)
C6 C1 Cl1 118.68(19)
C2 C1 Cl1 118.97(17)
C1 C2 C3 115.96(19)
C1 C2 N1 121.2(2)
C3 C2 N1 122.7(2)
C4 C3 C2 121.9(2)
C4 C3 Cl2 117.66(19)
C2 C3 Cl2 120.48(16)
C5 C4 C3 119.9(2)
C5 C4 H4 120.1
C3 C4 H4 120.1
C6 C5 C4 120.5(2)
C6 C5 H5 119.8
C4 C5 H5 119.8
C5 C6 C1 119.5(2)
C5 C6 H6 120.3
C1 C6 H6 120.3
C12 C7 C8 119.37(19)
C12 C7 N1 122.03(19)
C8 C7 N1 118.58(19)
C9 C8 C7 118.3(2)
C9 C8 C13 120.51(19)
C7 C8 C13 121.13(18)
C10 C9 C8 121.9(2)
C10 C9 H9 119.1
C8 C9 H9 119.1
C9 C10 C11 119.7(2)
C9 C10 H10 120.1
C11 C10 H10 120.1
C10 C11 C12 119.9(3)
C10 C11 H11 120
C12 C11 H11 120
C11 C12 C7 120.8(2)
C11 C12 H12 119.6
C7 C12 H12 119.6
C8 C13 C14 109.04(18)
C8 C13 H13A 109.9
C14 C13 H13A 109.9
C8 C13 H13B 109.9
C14 C13 H13B 109.9
H13A C13 H13B 108.3
O2 C14 O1 123.5(2)
O2 C14 C13 123.5(2)
O1 C14 C13 112.94(18)

loop_
_geom_bond_atom_site_label_1
_geom_bond_atom_site_label_2
_geom_bond_distance
Cl1 C1 1.737(2)
Cl2 C3 1.728(2)
O1 C14 1.318(3)
O1 H1 0.82
O2 C14 1.201(3)
N1 C2 1.402(3)
N1 C7 1.409(3)
N1 H1A 0.85(3)
N3A N4A 1.283(5)
N3A C17A 1.417(4)
N4A C20A 1.409(3)
N2A C15A 1.39
N2A C19A 1.39
C15A C16A 1.39
C15A H15A 0.93
C16A C17A 1.39
C16A H16A 0.93
C17A C18A 1.39
C18A C19A 1.39
C18A H18A 0.93
C19A H19A 0.93
C20A C21A 1.39
C20A C24A 1.39
C21A C22A 1.39
C21A H21A 0.93
C22A N5A 1.39
C22A H22A 0.93
N5A C23A 1.39
C23A C24A 1.39
C23A H23A 0.93
C24A H24A 0.93
N3B N4B 0.95(2)
N3B C17B 1.560(16)
N3B C20B 1.97(2)
N4B C20B 1.556(15)
N2B C15B 1.39
N2B C19B 1.39
C15B C16B 1.39
C15B H15B 0.93
C16B C17B 1.39
C16B H16B 0.93
C17B C18B 1.39
C18B C19B 1.39
C18B H18B 0.93
C19B H19B 0.93
C20B C21B 1.39
C20B C24B 1.39
C21B C22B 1.39
C21B H21B 0.93
C22B N5B 1.39
C22B H22B 0.93
N5B C23B 1.39
C23B C24B 1.39
C23B H23B 0.93
C24B H24B 0.93
C1 C6 1.391(3)
C1 C2 1.396(3)
C2 C3 1.400(3)
C3 C4 1.388(3)
C4 C5 1.370(4)
C4 H4 0.93
C5 C6 1.365(4)
C5 H5 0.93
C6 H6 0.93
C7 C12 1.386(3)
C7 C8 1.405(3)
C8 C9 1.389(3)
C8 C13 1.506(3)
C9 C10 1.369(4)
C9 H9 0.93
C10 C11 1.375(4)
C10 H10 0.93
C11 C12 1.384(3)
C11 H11 0.93
C12 H12 0.93
C13 C14 1.510(3)
C13 H13A 0.97
C13 H13B 0.97
